data_7214033
loop_
_publ_author_name
'Matulkov\'a, I.'
'Cihelka, J.'
'Pojarov\'a, M.'
'Fejfarov\'a, K.'
'Du\<sek, M.'
'C\'isa\<rov\'a, I.'
'Van\<ek, P.'
'Kroupa, J.'
'N\<emec, P.'
'Tesa\<rov\'a, N.'
'N\<emec, I.'

_publ_section_title
;
 Molecular crystals of 2-amino-1,3,4-thiadiazole with inorganic oxyacids
 -- crystal engineering, phase transformations and NLO properties
;
_journal_issue 9
_journal_name_full CrystEngComm
_journal_page_first 1763
_journal_paper_doi 10.1039/c3ce42306a
_journal_volume 16
_journal_year 2014
_chemical_formula_sum 'C3 H Cl N3 O4 S'
_chemical_formula_weight 210.58
_chemical_name_common '2-amino-1,3,5-thiadiazolium(1+) perchlorate'
_chemical_name_systematic
;
?
;
_space_group_IT_number 14
_symmetry_cell_setting monoclinic
_symmetry_space_group_name_Hall '-P 2ybc'
_symmetry_space_group_name_H-M 'P 1 21/c 1'
_atom_sites_solution_hydrogens geom
_atom_sites_solution_primary direct
_atom_sites_solution_secondary difmap
_audit_creation_method SHELXL-97
_cell_angle_alpha 90.00
_cell_angle_beta 102.148(2)
_cell_angle_gamma 90.00
_cell_formula_units_Z 4
_cell_length_a 5.0168(3)
_cell_length_b 18.6658(11)
_cell_length_c 7.4367(5)
_cell_measurement_reflns_used 4207
_cell_measurement_temperature 150(2)
_cell_measurement_theta_max 30.02
_cell_measurement_theta_min 3.01
_cell_volume 680.80(7)
_computing_cell_refinement 'Bruker SAINT'
_computing_data_collection 'Bruker APEX2'
_computing_data_reduction 'Bruker SAINT'
_computing_molecular_graphics 'Bruker SHELXTL'
_computing_publication_material 'Bruker SHELXTL'
_computing_structure_refinement 'SHELXL-97 (Sheldrick, 2008)'
_computing_structure_solution 'SHELXS-97 (Sheldrick, 2008)'
_diffrn_ambient_temperature 150(2)
_diffrn_measured_fraction_theta_full 0.997
_diffrn_measured_fraction_theta_max 0.997
_diffrn_measurement_device_type 'Bruker APEX-II CCD'
_diffrn_measurement_method '\f and \w scans'
_diffrn_radiation_monochromator graphite
_diffrn_radiation_source 'fine-focus sealed tube'
_diffrn_radiation_type MoK\a
_diffrn_radiation_wavelength 0.71073
_diffrn_reflns_av_R_equivalents 0.0124
_diffrn_reflns_av_sigmaI/netI 0.0135
_diffrn_reflns_limit_h_max 6
_diffrn_reflns_limit_h_min -7
_diffrn_reflns_limit_k_max 26
_diffrn_reflns_limit_k_min -20
_diffrn_reflns_limit_l_max 10
_diffrn_reflns_limit_l_min -8
_diffrn_reflns_number 5630
_diffrn_reflns_theta_full 30.00
_diffrn_reflns_theta_max 30.00
_diffrn_reflns_theta_min 2.18
_exptl_absorpt_coefficient_mu 0.842
_exptl_absorpt_correction_T_max 0.8563
_exptl_absorpt_correction_T_min 0.6512
_exptl_absorpt_correction_type none
_exptl_crystal_colour colourless
_exptl_crystal_density_diffrn 2.054
_exptl_crystal_density_method 'not measured'
_exptl_crystal_description prism
_exptl_crystal_F_000 420
_exptl_crystal_size_max 0.56
_exptl_crystal_size_mid 0.33
_exptl_crystal_size_min 0.19
_refine_diff_density_max 0.322
_refine_diff_density_min -0.471
_refine_diff_density_rms 0.060
_refine_ls_extinction_method none
_refine_ls_goodness_of_fit_ref 0.597
_refine_ls_hydrogen_treatment mixed
_refine_ls_matrix_type full
_refine_ls_number_parameters 104
_refine_ls_number_reflns 1979
_refine_ls_number_restraints 0
_refine_ls_restrained_S_all 0.597
_refine_ls_R_factor_all 0.0235
_refine_ls_R_factor_gt 0.0223
_refine_ls_shift/su_max 0.001
_refine_ls_shift/su_mean 0.000
_refine_ls_structure_factor_coef Fsqd
_refine_ls_weighting_details 'calc w=1/[\s^2^(Fo^2^)+(0.0672P)^2^+1.1778P] where P=(Fo^2^+2Fc^2^)/3'
_refine_ls_weighting_scheme calc
_refine_ls_wR_factor_gt 0.0646
_refine_ls_wR_factor_ref 0.0662
_reflns_number_gt 1870
_reflns_number_total 1979
_reflns_threshold_expression >2sigma(I)
_cod_data_source_file c3ce42306a.txt
_cod_data_source_block 2_athdclo4_150
_cod_depositor_comments
;
The following automatic conversions were performed:

'_symmetry_cell_setting' value 'Monoclinic' changed to 'monoclinic'
according to
/usr/data/users/saulius/automatic-downloads/current/RSC/lib/dictionaries/cif_core.dic
dictionary named 'cif_core.dic' version 2.4.2 from 2011-04-26.

Automatic conversion script
Id: cif_fix_values 2281 2013-09-26 08:29:07Z andrius 
;
_cod_original_sg_symbol_H-M P2(1)/c
_cod_database_code 7214033

loop_
_symmetry_equiv_pos_as_xyz
'x, y, z'
'-x, y+1/2, -z+1/2'
'-x, -y, -z'
'x, -y-1/2, z-1/2'

loop_
_atom_site_label
_atom_site_type_symbol
_atom_site_fract_x
_atom_site_fract_y
_atom_site_fract_z
_atom_site_U_iso_or_equiv
_atom_site_adp_type
_atom_site_occupancy
_atom_site_symmetry_multiplicity
_atom_site_calc_flag
_atom_site_refinement_flags
Cl1 Cl 0.39245(5) 0.408111(13) 0.70467(3) 0.01309(8) Uani 1 1 d .
S1 S 0.98968(6) 0.318562(16) 0.04551(4) 0.01826(8) Uani 1 1 d .
O1 O 0.65061(18) 0.41001(5) 0.64753(13) 0.02003(18) Uani 1 1 d .
O2 O 0.4421(2) 0.42438(7) 0.89904(13) 0.0303(2) Uani 1 1 d .
O3 O 0.21156(18) 0.46182(5) 0.60549(12) 0.02019(18) Uani 1 1 d .
O4 O 0.2718(2) 0.33888(5) 0.66969(18) 0.0315(2) Uani 1 1 d .
N1 N 1.1432(2) 0.44972(6) 0.18398(15) 0.0203(2) Uani 1 1 d .
H1A H 1.1346 0.4851 0.2607 0.024 Uiso 1 1 calc R
H1B H 1.2518 0.4529 0.1055 0.024 Uiso 1 1 calc R
N2 N 0.8227(2) 0.38136(6) 0.29940(14) 0.01753(19) Uani 1 1 d .
C1 C 0.9934(2) 0.39180(6) 0.18665(15) 0.0145(2) Uani 1 1 d .
N1N N 0.6818(2) 0.31803(6) 0.28193(15) 0.0225(2) Uani 1 1 d .
C3 C 0.7494(3) 0.28055(7) 0.15330(17) 0.0219(2) Uani 1 1 d .
H3 H 0.6722 0.2348 0.1194 0.026 Uiso 1 1 calc R
H1N H 0.793(4) 0.4104(11) 0.379(3) 0.032(5) Uiso 1 1 d .

loop_
_atom_site_aniso_label
_atom_site_aniso_U_11
_atom_site_aniso_U_22
_atom_site_aniso_U_33
_atom_site_aniso_U_23
_atom_site_aniso_U_13
_atom_site_aniso_U_12
Cl1 0.01362(13) 0.01265(13) 0.01412(13) 0.00052(8) 0.00547(9) 0.00129(8)
S1 0.02201(15) 0.01578(14) 0.01840(14) -0.00385(9) 0.00746(10) -0.00044(10)
O1 0.0161(4) 0.0246(4) 0.0224(4) -0.0018(3) 0.0108(3) -0.0001(3)
O2 0.0288(5) 0.0509(6) 0.0124(4) -0.0008(4) 0.0069(3) 0.0128(5)
O3 0.0213(4) 0.0174(4) 0.0212(4) 0.0037(3) 0.0029(3) 0.0062(3)
O4 0.0266(5) 0.0133(4) 0.0565(7) -0.0005(4) 0.0131(5) -0.0039(4)
N1 0.0242(5) 0.0181(5) 0.0217(5) -0.0044(4) 0.0119(4) -0.0058(4)
N2 0.0204(5) 0.0184(5) 0.0154(4) -0.0032(4) 0.0073(4) -0.0045(4)
C1 0.0151(5) 0.0152(5) 0.0130(4) -0.0007(4) 0.0027(4) 0.0008(4)
N1N 0.0271(5) 0.0222(5) 0.0195(5) -0.0014(4) 0.0081(4) -0.0097(4)
C3 0.0279(6) 0.0183(5) 0.0198(5) -0.0004(4) 0.0059(4) -0.0068(4)

loop_
_atom_type_symbol
_atom_type_description
_atom_type_scat_dispersion_real
_atom_type_scat_dispersion_imag
_atom_type_scat_source
C C 0.0033 0.0016 'International Tables Vol C Tables 4.2.6.8 and 6.1.1.4'
H H 0.0000 0.0000 'International Tables Vol C Tables 4.2.6.8 and 6.1.1.4'
N N 0.0061 0.0033 'International Tables Vol C Tables 4.2.6.8 and 6.1.1.4'
O O 0.0106 0.0060 'International Tables Vol C Tables 4.2.6.8 and 6.1.1.4'
S S 0.1246 0.1234 'International Tables Vol C Tables 4.2.6.8 and 6.1.1.4'
Cl Cl 0.1484 0.1585 'International Tables Vol C Tables 4.2.6.8 and 6.1.1.4'

loop_
_geom_angle_atom_site_label_1
_geom_angle_atom_site_label_2
_geom_angle_atom_site_label_3
_geom_angle
O4 Cl1 O1 109.90(6)
O4 Cl1 O3 109.76(6)
O1 Cl1 O3 109.75(6)
O4 Cl1 O2 110.45(7)
O1 Cl1 O2 108.19(6)
O3 Cl1 O2 108.77(6)
C1 S1 C3 87.85(6)
C1 N1 H1A 120.0
C1 N1 H1B 120.0
H1A N1 H1B 120.0
C1 N2 N1N 116.98(10)
C1 N2 H1N 125.8(14)
N1N N2 H1N 117.2(14)
N1 C1 N2 124.94(11)
N1 C1 S1 125.09(9)
N2 C1 S1 109.97(8)
C3 N1N N2 109.16(10)
N1N C3 S1 116.03(10)
N1N C3 H3 122.0
S1 C3 H3 122.0

loop_
_geom_bond_atom_site_label_1
_geom_bond_atom_site_label_2
_geom_bond_distance
Cl1 O4 1.4275(10)
Cl1 O1 1.4460(9)
Cl1 O3 1.4460(9)
Cl1 O2 1.4465(10)
S1 C1 1.7212(12)
S1 C3 1.7337(13)
N1 C1 1.3191(15)
N1 H1A 0.8800
N1 H1B 0.8800
N2 C1 1.3328(15)
N2 N1N 1.3696(14)
N2 H1N 0.84(2)
N1N C3 1.2869(17)
C3 H3 0.9500
